data_4076368
loop_
_publ_author_name
'Chlupat\'y, Tom\'a\<s'
'Pad\<elkov\'a, Zde\<nka'
'DeProft, Frank'
'Willem, Rudolph'
'R\%u\<zi\<cka, Ale\<s'

_publ_section_title
;
 Addition of Lappert's Stannylenes to Carbodiimides, Providing a New Class
 of Tin(II) Guanidinates
;
_journal_issue 6
_journal_name_full Organometallics
_journal_page_first 2203
_journal_paper_doi 10.1021/om201118m
_journal_volume 31
_journal_year 2012
_chemical_formula_moiety 'C54 H100 N8 O2 Si8 Sn2, C4 H10 O'
_chemical_formula_sum 'C58 H110 N8 O3 Si8 Sn2'
_chemical_formula_weight 1429.64
_chemical_name_systematic
; 
 ? 
;
_space_group_IT_number 2
_symmetry_cell_setting triclinic
_symmetry_space_group_name_Hall '-P 1'
_symmetry_space_group_name_H-M 'P -1'
_atom_sites_solution_hydrogens geom
_atom_sites_solution_primary direct
_atom_sites_solution_secondary difmap
_audit_creation_method SHELXL-97
_cell_angle_alpha 79.350(5)
_cell_angle_beta 64.789(6)
_cell_angle_gamma 75.427(5)
_cell_formula_units_Z 1
_cell_length_a 12.6030(9)
_cell_length_b 12.7420(7)
_cell_length_c 14.1991(11)
_cell_measurement_reflns_used 39911
_cell_measurement_temperature 150(1)
_cell_measurement_theta_max 27.2
_cell_measurement_theta_min 1
_cell_volume 1988.8(3)
_computing_cell_refinement 'COLLECT and DENZO'
_computing_data_collection 'COLLECT (Hooft, 1998) and DENZO (Otwinowski & Minor, 1997)'
_computing_data_reduction 'COLLECT and DENZO'
_computing_molecular_graphics 'PLATON (Spek, 2003)'
_computing_publication_material 'SHELXL-97 (Sheldrick, 2008)'
_computing_structure_refinement 'SHELXL-97 (Sheldrick, 1997)'
_computing_structure_solution 'SIR92 (Altomare et al., 1994)'
_diffrn_ambient_temperature 150(1)
_diffrn_detector_area_resol_mean 9.091
_diffrn_measured_fraction_theta_full 0.996
_diffrn_measured_fraction_theta_max 0.996
_diffrn_measurement_device_type 'Bruker Nonius KappaCCD area detector'
_diffrn_measurement_method '\f and \w scans to fill the Ewald sphere'
_diffrn_radiation_monochromator graphite
_diffrn_radiation_source 'fine-focus sealed tube'
_diffrn_radiation_type MoK\a
_diffrn_radiation_wavelength 0.71073
_diffrn_reflns_av_R_equivalents 0.0753
_diffrn_reflns_av_sigmaI/netI 0.0499
_diffrn_reflns_limit_h_max 16
_diffrn_reflns_limit_h_min -16
_diffrn_reflns_limit_k_max 16
_diffrn_reflns_limit_k_min -16
_diffrn_reflns_limit_l_max 18
_diffrn_reflns_limit_l_min -18
_diffrn_reflns_number 39820
_diffrn_reflns_theta_full 27.20
_diffrn_reflns_theta_max 27.20
_diffrn_reflns_theta_min 1.59
_diffrn_standards_number 0
_exptl_absorpt_coefficient_mu 0.789
_exptl_absorpt_correction_T_max 0.970
_exptl_absorpt_correction_T_min 0.840
_exptl_absorpt_correction_type integration
_exptl_absorpt_process_details
;
Gaussian integration (Coppens, 1970)
;
_exptl_crystal_colour colourless
_exptl_crystal_density_diffrn 1.194
_exptl_crystal_density_method 'not measured'
_exptl_crystal_description plate
_exptl_crystal_F_000 750
_exptl_crystal_size_max 0.35
_exptl_crystal_size_mid 0.23
_exptl_crystal_size_min 0.04
_refine_diff_density_max 1.678
_refine_diff_density_min -0.968
_refine_diff_density_rms 0.121
_refine_ls_extinction_method none
_refine_ls_goodness_of_fit_ref 1.181
_refine_ls_hydrogen_treatment constr
_refine_ls_matrix_type full
_refine_ls_number_parameters 379
_refine_ls_number_reflns 8833
_refine_ls_number_restraints 0
_refine_ls_restrained_S_all 1.181
_refine_ls_R_factor_all 0.0757
_refine_ls_R_factor_gt 0.0545
_refine_ls_shift/su_max 0.001
_refine_ls_shift/su_mean 0.000
_refine_ls_structure_factor_coef Fsqd
_refine_ls_weighting_details 'calc w=1/[\s^2^(Fo^2^)+(0.0451P)^2^+5.2140P] where P=(Fo^2^+2Fc^2^)/3'
_refine_ls_weighting_scheme calc
_refine_ls_wR_factor_gt 0.1200
_refine_ls_wR_factor_ref 0.1331
_reflns_number_gt 7195
_reflns_number_total 8833
_reflns_threshold_expression >2sigma(I)
_cod_data_source_file om201118m_si_002.cif
_cod_data_source_block 8a
_cod_database_code 4076368

loop_
_symmetry_equiv_pos_as_xyz
'x, y, z'
'-x, -y, -z'

loop_
_atom_site_label
_atom_site_type_symbol
_atom_site_fract_x
_atom_site_fract_y
_atom_site_fract_z
_atom_site_U_iso_or_equiv
_atom_site_adp_type
_atom_site_occupancy
_atom_site_symmetry_multiplicity
_atom_site_calc_flag
_atom_site_refinement_flags
Sn1 Sn 0.08283(3) 0.97957(2) 0.38897(2) 0.02349(9) Uani 1 1 d .
Si2 Si 0.45530(12) 0.80729(11) 0.43547(11) 0.0323(3) Uani 1 1 d .
Si3 Si -0.00396(12) 0.94920(12) 0.21510(10) 0.0333(3) Uani 1 1 d .
Si1 Si 0.49376(12) 0.70249(11) 0.23928(11) 0.0323(3) Uani 1 1 d .
Si4 Si 0.05610(16) 1.16969(14) 0.20630(12) 0.0467(4) Uani 1 1 d .
O1 O -0.0374(3) 0.9094(3) 0.5109(2) 0.0341(7) Uani 1 1 d .
C17 C 0.6532(5) 0.7141(5) 0.1914(5) 0.0487(14) Uani 1 1 d .
H17A H 0.6620 0.7866 0.1602 0.058 Uiso 1 1 d R
H17B H 0.7027 0.6630 0.1405 0.058 Uiso 1 1 d R
H17C H 0.6770 0.6990 0.2492 0.058 Uiso 1 1 d R
N4 N 0.0357(3) 1.0396(3) 0.2663(3) 0.0307(8) Uani 1 1 d .
C1 C 0.2994(4) 0.8576(3) 0.3409(3) 0.0238(8) Uani 1 1 d .
N2 N 0.2739(3) 0.9662(3) 0.3393(3) 0.0271(8) Uani 1 1 d .
N3 N 0.4094(3) 0.7938(3) 0.3367(3) 0.0270(8) Uani 1 1 d .
N1 N 0.2050(3) 0.8191(3) 0.3522(3) 0.0282(8) Uani 1 1 d .
C2 C 0.1930(4) 0.7084(3) 0.3880(4) 0.0277(9) Uani 1 1 d .
C23 C -0.0782(5) 0.8488(4) 0.3202(4) 0.0378(11) Uani 1 1 d .
H23A H -0.0247 0.8096 0.3524 0.045 Uiso 1 1 d R
H23B H -0.0988 0.7987 0.2910 0.045 Uiso 1 1 d R
H23C H -0.1493 0.8863 0.3716 0.045 Uiso 1 1 d R
C9 C 0.3601(4) 1.0334(4) 0.2995(4) 0.0278(9) Uani 1 1 d .
C3 C 0.1756(4) 0.6456(4) 0.3288(4) 0.0364(11) Uani 1 1 d .
H3 H 0.1716 0.6756 0.2652 0.044 Uiso 1 1 d R
C14 C 0.3434(4) 1.1199(4) 0.3536(4) 0.0333(10) Uani 1 1 d .
H14 H 0.2784 1.1309 0.4172 0.040 Uiso 1 1 d R
C10 C 0.4567(4) 1.0200(4) 0.2036(4) 0.0360(11) Uani 1 1 d .
H10 H 0.4666 0.9647 0.1644 0.043 Uiso 1 1 d R
O2 O 0.1771(4) 0.5123(4) 0.1144(4) 0.0695(13) Uani 1 1 d .
C7 C 0.1944(4) 0.6638(4) 0.4839(4) 0.0349(10) Uani 1 1 d .
H7 H 0.2032 0.7061 0.5259 0.042 Uiso 1 1 d R
C19 C 0.3267(5) 0.8781(5) 0.5438(4) 0.0407(12) Uani 1 1 d .
H19A H 0.3015 0.9512 0.5186 0.049 Uiso 1 1 d R
H19B H 0.3507 0.8797 0.5992 0.049 Uiso 1 1 d R
H19C H 0.2617 0.8399 0.5696 0.049 Uiso 1 1 d R
C16 C 0.4442(5) 0.7446(5) 0.1295(4) 0.0439(12) Uani 1 1 d .
H16A H 0.3662 0.7291 0.1504 0.053 Uiso 1 1 d R
H16B H 0.4998 0.7053 0.0705 0.053 Uiso 1 1 d R
H16C H 0.4414 0.8213 0.1107 0.053 Uiso 1 1 d R
C12 C 0.5225(4) 1.1754(4) 0.2200(4) 0.0391(12) Uani 1 1 d .
C13 C 0.4236(4) 1.1902(4) 0.3129(4) 0.0366(11) Uani 1 1 d .
H13 H 0.4102 1.2493 0.3492 0.044 Uiso 1 1 d R
C29 C 0.2963(7) 0.4800(9) 0.0508(7) 0.090(3) Uani 1 1 d .
H29A H 0.3256 0.5434 0.0076 0.108 Uiso 1 1 d R
H29B H 0.3037 0.4285 0.0048 0.108 Uiso 1 1 d R
C4 C 0.1630(5) 0.5382(4) 0.3634(5) 0.0424(12) Uani 1 1 d .
H4 H 0.1523 0.4967 0.3218 0.051 Uiso 1 1 d R
C18 C 0.4866(5) 0.5561(4) 0.2849(5) 0.0425(12) Uani 1 1 d .
H18A H 0.5158 0.5342 0.3393 0.051 Uiso 1 1 d R
H18B H 0.5352 0.5123 0.2275 0.051 Uiso 1 1 d R
H18C H 0.4054 0.5465 0.3113 0.051 Uiso 1 1 d R
C20 C 0.5796(5) 0.8833(5) 0.3889(5) 0.0442(12) Uani 1 1 d .
H20A H 0.6463 0.8495 0.3314 0.053 Uiso 1 1 d R
H20B H 0.6035 0.8825 0.4449 0.053 Uiso 1 1 d R
H20C H 0.5529 0.9572 0.3665 0.053 Uiso 1 1 d R
C25 C 0.1586(9) 1.1640(7) 0.0679(6) 0.098(3) Uani 1 1 d .
H25A H 0.2291 1.1099 0.0622 0.117 Uiso 1 1 d R
H25B H 0.1806 1.2336 0.0391 0.117 Uiso 1 1 d R
H25C H 0.1196 1.1448 0.0303 0.117 Uiso 1 1 d R
C27 C 0.1121(6) 1.2406(5) 0.2721(5) 0.0544(16) Uani 1 1 d .
H27A H 0.0683 1.2308 0.3463 0.065 Uiso 1 1 d R
H27B H 0.1018 1.3168 0.2493 0.065 Uiso 1 1 d R
H27C H 0.1954 1.2110 0.2552 0.065 Uiso 1 1 d R
C11 C 0.5379(5) 1.0892(4) 0.1656(4) 0.0422(12) Uani 1 1 d .
H11 H 0.6037 1.0775 0.1027 0.051 Uiso 1 1 d R
C5 C 0.1666(4) 0.4922(4) 0.4584(5) 0.0419(13) Uani 1 1 d .
C8 C 0.1537(5) 0.3753(4) 0.4966(6) 0.0580(17) Uani 1 1 d .
H8A H 0.2290 0.3326 0.4948 0.070 Uiso 1 1 d R
H8B H 0.1292 0.3466 0.4527 0.070 Uiso 1 1 d R
H8C H 0.0946 0.3726 0.5671 0.070 Uiso 1 1 d R
C21 C 0.5057(6) 0.6657(4) 0.4862(5) 0.0486(14) Uani 1 1 d .
H21A H 0.4435 0.6248 0.5077 0.058 Uiso 1 1 d R
H21B H 0.5235 0.6688 0.5448 0.058 Uiso 1 1 d R
H21C H 0.5761 0.6310 0.4320 0.058 Uiso 1 1 d R
C6 C 0.1823(5) 0.5570(4) 0.5178(4) 0.0439(12) Uani 1 1 d .
H6 H 0.1847 0.5281 0.5822 0.053 Uiso 1 1 d R
C30 C 0.1005(9) 0.5567(10) 0.0664(8) 0.108(3) Uani 1 1 d .
H30A H 0.1023 0.5037 0.0244 0.129 Uiso 1 1 d R
H30B H 0.1284 0.6190 0.0197 0.129 Uiso 1 1 d R
C15 C 0.6102(6) 1.2523(5) 0.1772(6) 0.0564(16) Uani 1 1 d .
H15A H 0.6696 1.2291 0.2062 0.068 Uiso 1 1 d R
H15B H 0.5676 1.3243 0.1958 0.068 Uiso 1 1 d R
H15C H 0.6485 1.2526 0.1025 0.068 Uiso 1 1 d R
C26 C -0.0898(7) 1.2622(5) 0.2139(6) 0.067(2) Uani 1 1 d .
H26A H -0.1152 1.2432 0.1655 0.081 Uiso 1 1 d R
H26B H -0.0794 1.3365 0.1970 0.081 Uiso 1 1 d R
H26C H -0.1491 1.2539 0.2836 0.081 Uiso 1 1 d R
C22 C 0.1306(5) 0.8757(5) 0.1120(4) 0.0488(14) Uani 1 1 d .
H22A H 0.1626 0.9262 0.0531 0.059 Uiso 1 1 d R
H22B H 0.1082 0.8205 0.0903 0.059 Uiso 1 1 d R
H22C H 0.1900 0.8424 0.1396 0.059 Uiso 1 1 d R
C24 C -0.1138(6) 1.0183(5) 0.1564(5) 0.0525(15) Uani 1 1 d .
H24A H -0.1794 1.0638 0.2055 0.063 Uiso 1 1 d R
H24B H -0.1431 0.9643 0.1401 0.063 Uiso 1 1 d R
H24C H -0.0759 1.0622 0.0936 0.063 Uiso 1 1 d R
C28 C 0.3709(7) 0.4321(9) 0.1079(7) 0.095(3) Uani 1 1 d .
H28A H 0.3733 0.4858 0.1459 0.114 Uiso 1 1 d R
H28B H 0.4504 0.4042 0.0603 0.114 Uiso 1 1 d R
H28C H 0.3376 0.3737 0.1560 0.114 Uiso 1 1 d R
C31 C -0.0200(9) 0.5904(9) 0.1410(11) 0.121(4) Uani 1 1 d .
H31A H -0.0450 0.5313 0.1926 0.145 Uiso 1 1 d R
H31B H -0.0714 0.6116 0.1037 0.145 Uiso 1 1 d R
H31C H -0.0246 0.6511 0.1747 0.145 Uiso 1 1 d R

loop_
_atom_site_aniso_label
_atom_site_aniso_U_11
_atom_site_aniso_U_22
_atom_site_aniso_U_33
_atom_site_aniso_U_23
_atom_site_aniso_U_13
_atom_site_aniso_U_12
Sn1 0.02420(15) 0.02712(16) 0.02109(15) -0.00043(10) -0.01031(11) -0.00719(11)
Si2 0.0353(7) 0.0324(7) 0.0363(7) 0.0006(5) -0.0212(6) -0.0091(5)
Si3 0.0349(7) 0.0427(7) 0.0280(6) -0.0032(5) -0.0179(6) -0.0073(6)
Si1 0.0295(6) 0.0323(7) 0.0317(7) -0.0055(5) -0.0092(5) -0.0034(5)
Si4 0.0592(10) 0.0513(9) 0.0397(8) 0.0200(7) -0.0286(7) -0.0294(8)
O1 0.0375(18) 0.0361(18) 0.0265(16) -0.0021(13) -0.0073(14) -0.0137(14)
C17 0.033(3) 0.053(3) 0.049(3) -0.009(3) -0.006(2) -0.004(2)
N4 0.032(2) 0.041(2) 0.0248(19) 0.0059(16) -0.0175(16) -0.0132(17)
C1 0.026(2) 0.030(2) 0.0180(19) 0.0008(16) -0.0108(16) -0.0083(17)
N2 0.0253(18) 0.0304(19) 0.0288(19) -0.0028(15) -0.0127(16) -0.0072(15)
N3 0.0241(18) 0.0291(19) 0.0297(19) -0.0024(15) -0.0121(15) -0.0061(15)
N1 0.0292(19) 0.0286(19) 0.032(2) -0.0017(15) -0.0146(16) -0.0101(15)
C2 0.024(2) 0.024(2) 0.033(2) -0.0023(17) -0.0087(18) -0.0060(16)
C23 0.036(3) 0.041(3) 0.043(3) -0.005(2) -0.019(2) -0.011(2)
C9 0.028(2) 0.026(2) 0.029(2) 0.0004(17) -0.0124(18) -0.0056(17)
C3 0.036(3) 0.039(3) 0.039(3) -0.005(2) -0.016(2) -0.012(2)
C14 0.031(2) 0.030(2) 0.041(3) 0.000(2) -0.017(2) -0.0082(19)
C10 0.037(3) 0.031(2) 0.036(3) -0.002(2) -0.011(2) -0.008(2)
O2 0.059(3) 0.084(3) 0.062(3) -0.006(3) -0.026(2) -0.005(2)
C7 0.037(3) 0.034(2) 0.033(2) -0.0005(19) -0.011(2) -0.011(2)
C19 0.048(3) 0.048(3) 0.033(3) -0.005(2) -0.019(2) -0.015(2)
C16 0.046(3) 0.046(3) 0.036(3) -0.009(2) -0.014(2) -0.004(2)
C12 0.034(3) 0.033(3) 0.053(3) 0.010(2) -0.020(2) -0.015(2)
C13 0.039(3) 0.031(2) 0.045(3) -0.001(2) -0.021(2) -0.011(2)
C29 0.058(5) 0.122(8) 0.069(5) -0.008(5) -0.016(4) -0.002(5)
C4 0.038(3) 0.038(3) 0.051(3) -0.009(2) -0.010(2) -0.019(2)
C18 0.042(3) 0.032(3) 0.051(3) -0.012(2) -0.019(3) 0.002(2)
C20 0.045(3) 0.044(3) 0.056(3) -0.003(2) -0.029(3) -0.013(2)
C25 0.130(8) 0.090(6) 0.046(4) 0.017(4) -0.004(5) -0.050(6)
C27 0.074(4) 0.038(3) 0.069(4) 0.018(3) -0.047(4) -0.024(3)
C11 0.032(3) 0.036(3) 0.047(3) 0.004(2) -0.006(2) -0.011(2)
C5 0.027(2) 0.030(2) 0.058(3) -0.003(2) -0.005(2) -0.0088(19)
C8 0.042(3) 0.032(3) 0.082(5) -0.001(3) -0.008(3) -0.012(2)
C21 0.062(4) 0.042(3) 0.057(4) 0.006(3) -0.042(3) -0.011(3)
C6 0.050(3) 0.041(3) 0.038(3) 0.006(2) -0.016(2) -0.015(2)
C30 0.089(7) 0.129(9) 0.105(8) -0.013(6) -0.061(6) 0.021(6)
C15 0.049(3) 0.039(3) 0.082(5) 0.012(3) -0.027(3) -0.022(3)
C26 0.075(5) 0.054(4) 0.091(5) 0.021(4) -0.055(4) -0.023(3)
C22 0.052(3) 0.056(3) 0.034(3) -0.006(2) -0.015(3) -0.005(3)
C24 0.060(4) 0.059(4) 0.055(4) -0.006(3) -0.041(3) -0.006(3)
C28 0.060(5) 0.141(9) 0.085(6) -0.038(6) -0.033(4) 0.008(5)
C31 0.082(7) 0.103(8) 0.191(13) -0.048(8) -0.077(8) 0.023(6)

loop_
_atom_type_symbol
_atom_type_description
_atom_type_scat_dispersion_real
_atom_type_scat_dispersion_imag
_atom_type_scat_source
C C 0.0033 0.0016 'International Tables Vol C Tables 4.2.6.8 and 6.1.1.4'
H H 0.0000 0.0000 'International Tables Vol C Tables 4.2.6.8 and 6.1.1.4'
O O 0.0106 0.0060 'International Tables Vol C Tables 4.2.6.8 and 6.1.1.4'
N N 0.0061 0.0033 'International Tables Vol C Tables 4.2.6.8 and 6.1.1.4'
Si Si 0.0817 0.0704 'International Tables Vol C Tables 4.2.6.8 and 6.1.1.4'
Sn Sn -0.6537 1.4246 'International Tables Vol C Tables 4.2.6.8 and 6.1.1.4'

loop_
_exptl_crystal_face_index_h
_exptl_crystal_face_index_k
_exptl_crystal_face_index_l
_exptl_crystal_face_perp_dist
-1 0 0 0.091
1 1 1 0.138
0 8 0 0.125
0 -1 0 0.041
0 0 1 0.021
0 0 -1 0.019
-1 1 0 0.095
1 0 0 0.176

loop_
_geom_angle_atom_site_label_1
_geom_angle_atom_site_label_2
_geom_angle_atom_site_label_3
_geom_angle
_geom_angle_site_symmetry_1
_geom_angle_site_symmetry_3
O1 Sn1 O1 82.33(14) . 2_576
O1 Sn1 N4 115.43(15) . .
O1 Sn1 N4 112.67(15) 2_576 .
O1 Sn1 N2 132.13(14) . .
O1 Sn1 N2 94.47(14) 2_576 .
N4 Sn1 N2 109.81(15) . .
O1 Sn1 N1 90.93(14) . .
O1 Sn1 N1 137.70(14) 2_576 .
N4 Sn1 N1 107.92(15) . .
N2 Sn1 N1 60.18(13) . .
O1 Sn1 C1 110.90(13) . .
O1 Sn1 C1 115.83(13) 2_576 .
N4 Sn1 C1 115.45(14) . .
N2 Sn1 C1 30.27(13) . .
N1 Sn1 C1 30.28(13) . .
O1 Sn1 Sn1 41.25(9) . 2_576
O1 Sn1 Sn1 41.08(9) 2_576 2_576
N4 Sn1 Sn1 122.77(11) . 2_576
N2 Sn1 Sn1 119.77(10) . 2_576
N1 Sn1 Sn1 120.19(10) . 2_576
C1 Sn1 Sn1 121.77(9) . 2_576
N3 Si2 C19 110.0(2) . .
N3 Si2 C20 114.2(2) . .
C19 Si2 C20 108.0(3) . .
N3 Si2 C21 106.5(2) . .
C19 Si2 C21 109.1(3) . .
C20 Si2 C21 109.0(3) . .
N4 Si3 C23 110.2(2) . .
N4 Si3 C24 112.5(2) . .
C23 Si3 C24 105.8(3) . .
N4 Si3 C22 110.7(3) . .
C23 Si3 C22 109.3(3) . .
C24 Si3 C22 108.1(3) . .
N3 Si1 C16 108.7(2) . .
N3 Si1 C17 107.2(2) . .
C16 Si1 C17 109.1(3) . .
N3 Si1 C18 114.9(2) . .
C16 Si1 C18 109.9(3) . .
C17 Si1 C18 106.9(3) . .
N4 Si4 C25 110.9(3) . .
N4 Si4 C27 112.5(2) . .
C25 Si4 C27 109.4(4) . .
N4 Si4 C26 111.8(3) . .
C25 Si4 C26 108.2(4) . .
C27 Si4 C26 103.6(3) . .
Sn1 O1 Sn1 97.67(14) . 2_576
Si1 C17 H17A 109.3 . .
Si1 C17 H17B 109.8 . .
H17A C17 H17B 109.5 . .
Si1 C17 H17C 109.3 . .
H17A C17 H17C 109.5 . .
H17B C17 H17C 109.5 . .
Si3 N4 Si4 122.8(2) . .
Si3 N4 Sn1 116.6(2) . .
Si4 N4 Sn1 120.0(2) . .
N1 C1 N2 111.1(4) . .
N1 C1 N3 125.3(4) . .
N2 C1 N3 123.5(4) . .
N1 C1 Sn1 57.2(2) . .
N2 C1 Sn1 54.9(2) . .
N3 C1 Sn1 168.4(3) . .
C1 N2 C9 124.7(4) . .
C1 N2 Sn1 94.9(3) . .
C9 N2 Sn1 139.7(3) . .
C1 N3 Si1 120.5(3) . .
C1 N3 Si2 116.7(3) . .
Si1 N3 Si2 122.8(2) . .
C1 N1 C2 122.9(4) . .
C1 N1 Sn1 92.6(3) . .
C2 N1 Sn1 134.4(3) . .
C3 C2 C7 118.7(4) . .
C3 C2 N1 120.3(4) . .
C7 C2 N1 120.9(4) . .
Si3 C23 H23A 109.5 . .
Si3 C23 H23B 109.6 . .
H23A C23 H23B 109.5 . .
Si3 C23 H23C 109.4 . .
H23A C23 H23C 109.5 . .
H23B C23 H23C 109.5 . .
C14 C9 C10 118.8(4) . .
C14 C9 N2 119.0(4) . .
C10 C9 N2 122.0(4) . .
C2 C3 C4 120.7(5) . .
C2 C3 H3 119.5 . .
C4 C3 H3 119.8 . .
C9 C14 C13 119.9(5) . .
C9 C14 H14 119.9 . .
C13 C14 H14 120.2 . .
C11 C10 C9 120.4(5) . .
C11 C10 H10 119.7 . .
C9 C10 H10 119.8 . .
C30 O2 C29 117.2(7) . .
C6 C7 C2 120.5(5) . .
C6 C7 H7 119.8 . .
C2 C7 H7 119.7 . .
Si2 C19 H19A 109.6 . .
Si2 C19 H19B 109.3 . .
H19A C19 H19B 109.5 . .
Si2 C19 H19C 109.5 . .
H19A C19 H19C 109.5 . .
H19B C19 H19C 109.5 . .
Si1 C16 H16A 109.7 . .
Si1 C16 H16B 109.3 . .
H16A C16 H16B 109.5 . .
Si1 C16 H16C 109.4 . .
H16A C16 H16C 109.5 . .
H16B C16 H16C 109.5 . .
C13 C12 C11 117.8(4) . .
C13 C12 C15 121.3(5) . .
C11 C12 C15 120.9(5) . .
C12 C13 C14 121.9(5) . .
C12 C13 H13 119.0 . .
C14 C13 H13 119.1 . .
O2 C29 C28 113.6(7) . .
O2 C29 H29A 108.3 . .
C28 C29 H29A 108.1 . .
O2 C29 H29B 109.6 . .
C28 C29 H29B 109.4 . .
H29A C29 H29B 107.8 . .
C5 C4 C3 121.0(5) . .
C5 C4 H4 119.7 . .
C3 C4 H4 119.4 . .
Si1 C18 H18A 109.3 . .
Si1 C18 H18B 109.5 . .
H18A C18 H18B 109.5 . .
Si1 C18 H18C 109.7 . .
H18A C18 H18C 109.5 . .
H18B C18 H18C 109.5 . .
Si2 C20 H20A 109.6 . .
Si2 C20 H20B 109.4 . .
H20A C20 H20B 109.5 . .
Si2 C20 H20C 109.4 . .
H20A C20 H20C 109.5 . .
H20B C20 H20C 109.5 . .
Si4 C25 H25A 109.2 . .
Si4 C25 H25B 110.1 . .
H25A C25 H25B 109.5 . .
Si4 C25 H25C 109.0 . .
H25A C25 H25C 109.5 . .
H25B C25 H25C 109.5 . .
Si4 C27 H27A 109.4 . .
Si4 C27 H27B 109.5 . .
H27A C27 H27B 109.5 . .
Si4 C27 H27C 109.5 . .
H27A C27 H27C 109.5 . .
H27B C27 H27C 109.5 . .
C12 C11 C10 121.0(5) . .
C12 C11 H11 119.5 . .
C10 C11 H11 119.4 . .
C4 C5 C6 117.6(5) . .
C4 C5 C8 121.5(6) . .
C6 C5 C8 120.9(6) . .
C5 C8 H8A 109.4 . .
C5 C8 H8B 109.9 . .
H8A C8 H8B 109.5 . .
C5 C8 H8C 109.2 . .
H8A C8 H8C 109.5 . .
H8B C8 H8C 109.5 . .
Si2 C21 H21A 109.7 . .
Si2 C21 H21B 109.4 . .
H21A C21 H21B 109.5 . .
Si2 C21 H21C 109.3 . .
H21A C21 H21C 109.5 . .
H21B C21 H21C 109.5 . .
C7 C6 C5 121.5(5) . .
C7 C6 H6 119.2 . .
C5 C6 H6 119.3 . .
O2 C30 C31 111.8(9) . .
O2 C30 H30A 109.0 . .
C31 C30 H30A 109.9 . .
O2 C30 H30B 108.5 . .
C31 C30 H30B 109.7 . .
H30A C30 H30B 107.8 . .
C12 C15 H15A 109.9 . .
C12 C15 H15B 109.1 . .
H15A C15 H15B 109.5 . .
C12 C15 H15C 109.4 . .
H15A C15 H15C 109.5 . .
H15B C15 H15C 109.5 . .
Si4 C26 H26A 109.8 . .
Si4 C26 H26B 109.7 . .
H26A C26 H26B 109.5 . .
Si4 C26 H26C 108.9 . .
H26A C26 H26C 109.5 . .
H26B C26 H26C 109.5 . .
Si3 C22 H22A 109.5 . .
Si3 C22 H22B 109.4 . .
H22A C22 H22B 109.5 . .
Si3 C22 H22C 109.5 . .
H22A C22 H22C 109.5 . .
H22B C22 H22C 109.5 . .
Si3 C24 H24A 109.3 . .
Si3 C24 H24B 109.2 . .
H24A C24 H24B 109.5 . .
Si3 C24 H24C 109.9 . .
H24A C24 H24C 109.5 . .
H24B C24 H24C 109.5 . .
C29 C28 H28A 110.0 . .
C29 C28 H28B 109.9 . .
H28A C28 H28B 109.5 . .
C29 C28 H28C 108.6 . .
H28A C28 H28C 109.5 . .
H28B C28 H28C 109.5 . .
C30 C31 H31A 110.3 . .
C30 C31 H31B 107.9 . .
H31A C31 H31B 109.5 . .
C30 C31 H31C 110.2 . .
H31A C31 H31C 109.5 . .
H31B C31 H31C 109.5 . .

loop_
_geom_bond_atom_site_label_1
_geom_bond_atom_site_label_2
_geom_bond_distance
_geom_bond_site_symmetry_2
Sn1 O1 1.991(3) .
Sn1 O1 1.999(3) 2_576
Sn1 N4 2.033(4) .
Sn1 N2 2.172(4) .
Sn1 N1 2.225(4) .
Sn1 C1 2.646(4) .
Sn1 Sn1 3.0037(7) 2_576
Si2 N3 1.778(4) .
Si2 C19 1.860(5) .
Si2 C20 1.864(5) .
Si2 C21 1.873(5) .
Si3 N4 1.736(4) .
Si3 C23 1.856(5) .
Si3 C24 1.868(6) .
Si3 C22 1.868(6) .
Si1 N3 1.765(4) .
Si1 C16 1.860(6) .
Si1 C17 1.863(6) .
Si1 C18 1.870(5) .
Si4 N4 1.745(4) .
Si4 C25 1.838(8) .
Si4 C27 1.839(6) .
Si4 C26 1.889(7) .
O1 Sn1 1.999(3) 2_576
C17 H17A 0.9601 .
C17 H17B 0.9600 .
C17 H17C 0.9599 .
C1 N1 1.335(5) .
C1 N2 1.338(6) .
C1 N3 1.403(5) .
N2 C9 1.414(6) .
N1 C2 1.431(6) .
C2 C3 1.375(7) .
C2 C7 1.381(7) .
C23 H23A 0.9600 .
C23 H23B 0.9600 .
C23 H23C 0.9599 .
C9 C14 1.381(7) .
C9 C10 1.390(7) .
C3 C4 1.391(7) .
C3 H3 0.9299 .
C14 C13 1.388(7) .
C14 H14 0.9302 .
C10 C11 1.387(7) .
C10 H10 0.9300 .
O2 C30 1.364(10) .
O2 C29 1.382(9) .
C7 C6 1.380(7) .
C7 H7 0.9300 .
C19 H19A 0.9600 .
C19 H19B 0.9599 .
C19 H19C 0.9599 .
C16 H16A 0.9601 .
C16 H16B 0.9600 .
C16 H16C 0.9601 .
C12 C13 1.380(8) .
C12 C11 1.385(8) .
C12 C15 1.518(7) .
C13 H13 0.9301 .
C29 C28 1.446(12) .
C29 H29A 0.9700 .
C29 H29B 0.9701 .
C4 C5 1.383(8) .
C4 H4 0.9301 .
C18 H18A 0.9600 .
C18 H18B 0.9600 .
C18 H18C 0.9600 .
C20 H20A 0.9600 .
C20 H20B 0.9600 .
C20 H20C 0.9601 .
C25 H25A 0.9600 .
C25 H25B 0.9600 .
C25 H25C 0.9601 .
C27 H27A 0.9600 .
C27 H27B 0.9601 .
C27 H27C 0.9600 .
C11 H11 0.9300 .
C5 C6 1.385(8) .
C5 C8 1.512(7) .
C8 H8A 0.9600 .
C8 H8B 0.9600 .
C8 H8C 0.9599 .
C21 H21A 0.9600 .
C21 H21B 0.9600 .
C21 H21C 0.9600 .
C6 H6 0.9301 .
C30 C31 1.443(14) .
C30 H30A 0.9700 .
C30 H30B 0.9700 .
C15 H15A 0.9601 .
C15 H15B 0.9600 .
C15 H15C 0.9599 .
C26 H26A 0.9599 .
C26 H26B 0.9600 .
C26 H26C 0.9601 .
C22 H22A 0.9599 .
C22 H22B 0.9601 .
C22 H22C 0.9601 .
C24 H24A 0.9600 .
C24 H24B 0.9600 .
C24 H24C 0.9601 .
C28 H28A 0.9600 .
C28 H28B 0.9600 .
C28 H28C 0.9599 .
C31 H31A 0.9600 .
C31 H31B 0.9600 .
C31 H31C 0.9599 .
